data_7116656
loop_
_publ_author_name
'Simone A. Hauser'
'Ivan Prokes'
'Adrian B. Chaplin'

_publ_section_title
;
 Low-coordinate iridium NHC complexes derived from selective and
 reversible C-H bond activation of fluoroarenes
;
_journal_name_full Chem.Commun.
_journal_page_first 4425
_journal_paper_doi 10.1039/C5cc00529A
_journal_volume 51
_journal_year 2015
_chemical_formula_moiety 'C39 H52 F Ir N6 O6, C6 H5 F, C32 H12 B F24'
_chemical_formula_sum 'C77 H70 B F26 Ir N6 O6'
_chemical_formula_weight 1872.40
_chemical_melting_point ?
_space_group_crystal_system monoclinic
_space_group_IT_number 14
_space_group_name_Hall '-P 2ybc'
_space_group_name_H-M_alt 'P 1 21/c 1'
_symmetry_space_group_name_Hall '-P 2ybc'
_symmetry_space_group_name_H-M 'P 1 21/c 1'
_atom_sites_solution_hydrogens geom
_atom_sites_solution_primary iterative
_atom_sites_solution_secondary difmap
_audit_creation_date 2014-10-14
_audit_creation_method
;
Olex2 1.2
(compiled 2014.08.28 svn.r2986 for OlexSys, GUI svn.r4874)
;
_audit_update_record
;
2014-12-04 deposited with the CCDC.
2015-02-06 downloaded from the CCDC.
;
_cell_angle_alpha 90
_cell_angle_beta 116.331(3)
_cell_angle_gamma 90
_cell_formula_units_Z 4
_cell_length_a 20.7249(5)
_cell_length_b 22.1162(3)
_cell_length_c 18.7709(4)
_cell_measurement_reflns_used 16080
_cell_measurement_temperature 150(2)
_cell_measurement_theta_max 31.2900
_cell_measurement_theta_min 3.4290
_cell_volume 7711.1(3)
_computing_cell_refinement
;
CrysAlisPro, Agilent Technologies,
Version 1.171.37.31 (release 14-01-2014 CrysAlis171 .NET)
(compiled Jan 14 2014,18:38:05)
;
_computing_data_collection
;
CrysAlisPro, Agilent Technologies,
Version 1.171.37.31 (release 14-01-2014 CrysAlis171 .NET)
(compiled Jan 14 2014,18:38:05)
;
_computing_data_reduction
;
CrysAlisPro, Agilent Technologies,
Version 1.171.37.31 (release 14-01-2014 CrysAlis171 .NET)
(compiled Jan 14 2014,18:38:05)
;
_computing_molecular_graphics 'Olex2 (Dolomanov et al., 2009)'
_computing_publication_material 'Olex2 (Dolomanov et al., 2009)'
_computing_structure_refinement 'ShelXL (Sheldrick, 2008)'
_computing_structure_solution
;
Superflip (Palatinus & Chapuis, 2007;Palatinus & van der Lee, 2008;
Palatinus et al., 2012)
;
_diffrn_ambient_temperature 150(2)
_diffrn_detector 'CCD plate'
_diffrn_detector_area_resol_mean 10.2833
_diffrn_detector_type Ruby
_diffrn_measured_fraction_theta_full 0.998
_diffrn_measured_fraction_theta_max 0.998
_diffrn_measurement_details
;
  1 omega  -10.00  110.00   1.0000   75.0000
omega____ theta____ kappa____ phi______ frames
    -       25.9384   77.0000   60.0000 120

  2 omega  -10.00  110.00   1.0000   75.0000
omega____ theta____ kappa____ phi______ frames
    -       25.9384   77.0000  -90.0000 120

  3 omega    9.00   82.00   1.0000   75.0000
omega____ theta____ kappa____ phi______ frames
    -       25.9384   77.0000  -30.0000 73

  4 omega  -25.00   33.00   1.0000   75.0000
omega____ theta____ kappa____ phi______ frames
    -      -26.8759   77.0000  120.0000 58
;
_diffrn_measurement_device 'four-circle diffractometer'
_diffrn_measurement_device_type 'Oxford Diffraction: Xcalibur, Ruby, Gemini'
_diffrn_measurement_method '\w scans'
_diffrn_orient_matrix_UB_11 -0.0240937000
_diffrn_orient_matrix_UB_12 -0.0186042000
_diffrn_orient_matrix_UB_13 -0.0312749000
_diffrn_orient_matrix_UB_21 -0.0295961000
_diffrn_orient_matrix_UB_22 0.0161727000
_diffrn_orient_matrix_UB_23 -0.0000880000
_diffrn_orient_matrix_UB_31 0.0014755000
_diffrn_orient_matrix_UB_32 0.0205083000
_diffrn_orient_matrix_UB_33 -0.0282787000
_diffrn_radiation_monochromator graphite
_diffrn_radiation_probe x-ray
_diffrn_radiation_type MoK\a
_diffrn_radiation_wavelength 0.71073
_diffrn_reflns_av_R_equivalents 0.0605
_diffrn_reflns_av_unetI/netI 0.0592
_diffrn_reflns_Laue_measured_fraction_full 0.998
_diffrn_reflns_Laue_measured_fraction_max 0.998
_diffrn_reflns_limit_h_max 25
_diffrn_reflns_limit_h_min -25
_diffrn_reflns_limit_k_max 26
_diffrn_reflns_limit_k_min -26
_diffrn_reflns_limit_l_max 22
_diffrn_reflns_limit_l_min -15
_diffrn_reflns_number 53806
_diffrn_reflns_point_group_measured_fraction_full 0.998
_diffrn_reflns_point_group_measured_fraction_max 0.998
_diffrn_reflns_theta_full 25.682
_diffrn_reflns_theta_max 25.682
_diffrn_reflns_theta_min 3.290
_diffrn_source 'Enhance (Mo) X-ray Source'
_exptl_absorpt_coefficient_mu 1.851
_exptl_absorpt_correction_T_max 1.00000
_exptl_absorpt_correction_T_min 0.91182
_exptl_absorpt_correction_type multi-scan
_exptl_absorpt_process_details
;
CrysAlisPro, Agilent Technologies,
Version 1.171.37.31 (release 14-01-2014 CrysAlis171 .NET)
(compiled Jan 14 2014,18:38:05)
Empirical absorption correction using spherical harmonics,
 implemented in SCALE3 ABSPACK scaling algorithm.
Empirical absorption correction using spherical harmonics,
 implemented in SCALE3 ABSPACK scaling algorithm.
;
_exptl_crystal_colour orange
_exptl_crystal_colour_primary orange
_exptl_crystal_density_diffrn 1.613
_exptl_crystal_density_meas 'not measured'
_exptl_crystal_description plate
_exptl_crystal_F_000 3752
_exptl_crystal_size_max 0.3
_exptl_crystal_size_mid 0.1
_exptl_crystal_size_min 0.02
_refine_diff_density_max 4.107
_refine_diff_density_min -2.129
_refine_diff_density_rms 0.116
_refine_ls_extinction_method none
_refine_ls_goodness_of_fit_ref 1.049
_refine_ls_hydrogen_treatment constr
_refine_ls_matrix_type full
_refine_ls_number_parameters 1368
_refine_ls_number_reflns 14602
_refine_ls_number_restraints 1905
_refine_ls_restrained_S_all 1.087
_refine_ls_R_factor_all 0.0724
_refine_ls_R_factor_gt 0.0500
_refine_ls_shift/su_max 0.001
_refine_ls_shift/su_mean 0.000
_refine_ls_structure_factor_coef Fsqd
_refine_ls_weighting_details 'w=1/[\s^2^(Fo^2^)+(0.0508P)^2^+25.8087P] where P=(Fo^2^+2Fc^2^)/3'
_refine_ls_weighting_scheme calc
_refine_ls_wR_factor_gt 0.1136
_refine_ls_wR_factor_ref 0.1247
_reflns_Friedel_coverage 0.000
_reflns_number_gt 11199
_reflns_number_total 14602
_reflns_threshold_expression 'I > 2\s(I)'
_cod_data_source_file c5cc00529a2.cif
_cod_data_source_block 0085abc14a
_cod_depositor_comments
;
The following automatic conversions were performed:

'_chemical_melting_point' value 'not measured' was changed to '?' -
the value is undefined or not given.

Automatic conversion script
Id: cif_fix_values 2827 2014-09-09 07:05:25Z andrius 
;
_cod_database_code 7116656
_shelxl_version_number 2013-4
_shelx_space_group_comment
;
The symmetry employed for this shelxl refinement is uniquely defined
by the following loop, which should always be used as a source of
symmetry information in preference to the above space-group names.
They are only intended as comments.
;
_olex2_refinement_description
;
1. Fixed Uiso
 At 1.2 times of:
  All C(H) groups, All C(H,H) groups
 At 1.5 times of:
  All C(H,H,H) groups
2. Restrained distances
 C216-F10 \\sim C216-F11 \\sim C216-F12 \\sim C316-F10A \\sim C316-F11A \\sim
C316-F12A
 with sigma of 0.01
 F10-F11 \\sim F11-F12 \\sim F12-F10 \\sim F10A-F11A \\sim F11A-F12A \\sim
F12A-F10A
 with sigma of 0.01
 C213-F10 \\sim C213-F11 \\sim C213-F12 \\sim C313-F10A \\sim C313-F11A \\sim
C313-F12A
 with sigma of 0.01
 C213-C216 \\sim C313-C316
 with sigma of 0.01
 C207-F1 \\sim C207-F2 \\sim C207-F3 \\sim C307-F1A \\sim C307-F2A \\sim
C307-F3A
 with sigma of 0.01
 F1-F2 \\sim F2-F3 \\sim F3-F1 \\sim F1A-F2A \\sim F2A-F3A \\sim F3A-F1A
 with sigma of 0.01
 C203-F1 \\sim C203-F2 \\sim C203-F3 \\sim C303-F1A \\sim C303-F2A \\sim
C303-F3A
 with sigma of 0.01
 C203-C207 \\sim C303-C307
 with sigma of 0.01
 C208-F4 \\sim C208-F5 \\sim C208-F6 \\sim C308-F4A \\sim C308-F5A \\sim
C308-F6A
 with sigma of 0.01
 F4-F5 \\sim F5-F6 \\sim F6-F4 \\sim F4A-F5A \\sim F5A-F6A \\sim F6A-F4A
 with sigma of 0.01
 C205-F4 \\sim C205-F5 \\sim C205-F6 \\sim C305-F4A \\sim C305-F5A \\sim
C305-F6A
 with sigma of 0.01
 C205-C208 \\sim C305-C308
 with sigma of 0.01
 F7-F8B \\sim F8B-F9 \\sim F9-F7 \\sim F7A-F8A \\sim F8A-F9A \\sim F9A-F7A
 with sigma of 0.01
 C211-F7 \\sim C211-F8B \\sim C211-F9 \\sim C311-F7A \\sim C311-F8A \\sim
C311-F9A
 with sigma of 0.01
 C224-F16 \\sim C224-F17 \\sim C224-F18 \\sim C224-F16A \\sim C224-F17A \\sim
C224-F18A
 with sigma of 0.01
 F16-F17 \\sim F17-F18 \\sim F18-F16 \\sim F16A-F17A \\sim F17A-F18A \\sim
F18A-F16A
 with sigma of 0.01
 C221-F16 \\sim C221-F17 \\sim C221-F18 \\sim C221-F16A \\sim C221-F17A \\sim
C221-F18A
 with sigma of 0.01
 C231-F19 \\sim C231-F20 \\sim C231-F21 \\sim C231-F19A \\sim C231-F20A \\sim
C231-F21A
 with sigma of 0.01
 F19-F20 \\sim F20-F21 \\sim F21-F19 \\sim F19A-F20A \\sim F20A-F21A \\sim
F21A-F19A
 with sigma of 0.01
 C227-F19 \\sim C227-F20 \\sim C227-F21 \\sim C227-F19A \\sim C227-F20A \\sim
C227-F21A
 with sigma of 0.01
 C232-F22 \\sim C232-F23 \\sim C232-F24 \\sim C232-F22A \\sim C232-F23A \\sim
C232-F24A
 with sigma of 0.01
 F22-F23 \\sim F23-F24 \\sim F24-F22 \\sim F22A-F23A \\sim F23A-F24A \\sim
F24A-F22A
 with sigma of 0.01
 C229-F22 \\sim C229-F23 \\sim C229-F24 \\sim C229-F22A \\sim C229-F23A \\sim
C229-F24A
 with sigma of 0.01
 C211-C215 \\sim C311-C315
 with sigma of 0.01
 C215-F7 \\sim C215-F8B \\sim C215-F9 \\sim C315-F7A \\sim C315-F8A \\sim
C315-F9A
 with sigma of 0.01
 F91-C900 \\sim F93-C901 \\sim F92-C902
 with sigma of 0.01
 C905-F91 \\sim F91-C901 \\sim C900-F93 \\sim F93-C902 \\sim C901-F92 \\sim
F92-C903
 with sigma of 0.01
3. Restrained planarity
 C209, C210, C211, C212, C213, C214, C215, C216
 with sigma of 0.01
 C201, C202, C203, C204, C205, C206, C207, C208
 with sigma of 0.01
 C201, C302, C303, C304, C305, C306, C307, C308
 with sigma of 0.01
 C209, C310, C311, C312, C313, C314, C315, C316
 with sigma of 0.01
 C900, C901, C902, C903, C904, C905, F91, F92, F93
 with sigma of 0.01
4. Uiso/Uaniso restraints and constraints
F8 \\sim F91 \\sim F92 \\sim F93 \\sim F1 \\sim F1A \\sim F2 \\sim F2A \\sim F3
\\sim F3A \\sim F4 \\sim F4A \\sim F5 \\sim F5A \\sim F6 \\sim F6A \\sim F7
\\sim F7A \\sim F8A \\sim F8B \\sim F9 \\sim F9A \\sim F10 \\sim F10A \\sim F11
\\sim F11A \\sim F12 \\sim F12A \\sim F13 \\sim F14 \\sim F15 \\sim F16 \\sim
F16A \\sim F17 \\sim F17A \\sim F18 \\sim F18A \\sim F19 \\sim F19A \\sim F20
\\sim F20A \\sim F21 \\sim F21A \\sim F22 \\sim F22A \\sim F23 \\sim F23A \\sim
F24 \\sim F24A \\sim C302 \\sim C303 \\sim C304 \\sim C305 \\sim C306 \\sim
C307 \\sim C308 \\sim C209 \\sim C210 \\sim C211 \\sim C212 \\sim C213 \\sim
C214 \\sim C215 \\sim C216 \\sim C310 \\sim C311 \\sim C312 \\sim C313 \\sim
C314 \\sim C315 \\sim C316 \\sim C201 \\sim C202 \\sim C203 \\sim C204 \\sim
C205 \\sim C206 \\sim C207 \\sim C208 \\sim C231 \\sim C232 \\sim C224 \\sim
F93 \\sim C901 \\sim F91 \\sim C900 \\sim C905 \\sim C904 \\sim C903 \\sim C902
\\sim F92: within 1.7A with sigma of 0.01 and sigma for terminal atoms of 0.02
Uanis(F8) \\sim Ueq, Uanis(F91) \\sim Ueq, Uanis(F92) \\sim Ueq, Uanis(F93)
\\sim Ueq, Uanis(F1) \\sim Ueq, Uanis(F1A) \\sim Ueq, Uanis(F2) \\sim Ueq,
Uanis(F2A) \\sim Ueq, Uanis(F3) \\sim Ueq, Uanis(F3A) \\sim Ueq, Uanis(F4)
\\sim Ueq, Uanis(F4A) \\sim Ueq, Uanis(F5) \\sim Ueq, Uanis(F5A) \\sim Ueq,
Uanis(F6) \\sim Ueq, Uanis(F6A) \\sim Ueq, Uanis(F7) \\sim Ueq, Uanis(F7A)
\\sim Ueq, Uanis(F8A) \\sim Ueq, Uanis(F8B) \\sim Ueq, Uanis(F9) \\sim Ueq,
Uanis(F9A) \\sim Ueq, Uanis(F10) \\sim Ueq, Uanis(F10A) \\sim Ueq, Uanis(F11)
\\sim Ueq, Uanis(F11A) \\sim Ueq, Uanis(F12) \\sim Ueq, Uanis(F12A) \\sim Ueq,
Uanis(F13) \\sim Ueq, Uanis(F14) \\sim Ueq, Uanis(F15) \\sim Ueq, Uanis(F16)
\\sim Ueq, Uanis(F16A) \\sim Ueq, Uanis(F17) \\sim Ueq, Uanis(F17A) \\sim Ueq,
Uanis(F18) \\sim Ueq, Uanis(F18A) \\sim Ueq, Uanis(F19) \\sim Ueq, Uanis(F19A)
\\sim Ueq, Uanis(F20) \\sim Ueq, Uanis(F20A) \\sim Ueq, Uanis(F21) \\sim Ueq,
Uanis(F21A) \\sim Ueq, Uanis(F22) \\sim Ueq, Uanis(F22A) \\sim Ueq, Uanis(F23)
\\sim Ueq, Uanis(F23A) \\sim Ueq, Uanis(F24) \\sim Ueq, Uanis(F24A) \\sim Ueq,
Uanis(C302) \\sim Ueq, Uanis(C303) \\sim Ueq, Uanis(C304) \\sim Ueq,
Uanis(C305) \\sim Ueq, Uanis(C306) \\sim Ueq, Uanis(C307) \\sim Ueq,
Uanis(C308) \\sim Ueq, Uanis(C209) \\sim Ueq, Uanis(C210) \\sim Ueq,
Uanis(C211) \\sim Ueq, Uanis(C212) \\sim Ueq, Uanis(C213) \\sim Ueq,
Uanis(C214) \\sim Ueq, Uanis(C215) \\sim Ueq, Uanis(C216) \\sim Ueq,
Uanis(C310) \\sim Ueq, Uanis(C311) \\sim Ueq, Uanis(C312) \\sim Ueq,
Uanis(C313) \\sim Ueq, Uanis(C314) \\sim Ueq, Uanis(C315) \\sim Ueq,
Uanis(C316) \\sim Ueq, Uanis(C201) \\sim Ueq, Uanis(C202) \\sim Ueq,
Uanis(C203) \\sim Ueq, Uanis(C204) \\sim Ueq, Uanis(C205) \\sim Ueq,
Uanis(C206) \\sim Ueq, Uanis(C207) \\sim Ueq, Uanis(C208) \\sim Ueq,
Uanis(C231) \\sim Ueq, Uanis(C232) \\sim Ueq, Uanis(C224) \\sim Ueq, Uanis(F93)
\\sim Ueq, Uanis(C901) \\sim Ueq, Uanis(F91) \\sim Ueq, Uanis(C900) \\sim Ueq,
Uanis(C905) \\sim Ueq, Uanis(C904) \\sim Ueq, Uanis(C903) \\sim Ueq,
Uanis(C902) \\sim Ueq, Uanis(F92) \\sim Ueq: with sigma of 0.007 and sigma for
terminal atoms of 0.014
5. Others
 Sof(F7)=Sof(F8B)=Sof(F9)=Sof(F10)=Sof(F11)=Sof(F12)=Sof(C210)=Sof(H210)=
 Sof(C211)=Sof(C212)=Sof(H212)=Sof(C213)=Sof(C214)=Sof(H214)=Sof(C215)=
 Sof(C216)=1-FVAR(1)
 Sof(F7A)=Sof(F8A)=Sof(F9A)=Sof(F10A)=Sof(F11A)=Sof(F12A)=Sof(C314)=Sof(H314)=
 Sof(C313)=Sof(C312)=Sof(H312)=Sof(C311)=Sof(C310)=Sof(H310)=Sof(C315)=
 Sof(C316)=FVAR(1)
 Sof(F1A)=Sof(F2A)=Sof(F3A)=Sof(F4A)=Sof(F5A)=Sof(F6A)=Sof(C302)=Sof(H302)=
 Sof(C303)=Sof(C304)=Sof(H304)=Sof(C305)=Sof(C306)=Sof(H306)=Sof(C307)=
 Sof(C308)=1-FVAR(2)
 Sof(F1)=Sof(F2)=Sof(F3)=Sof(F4)=Sof(F5)=Sof(F6)=Sof(C206)=Sof(H206)=Sof(C205)=
 Sof(C204)=Sof(H204)=Sof(C203)=Sof(C202)=Sof(H202)=Sof(C207)=Sof(C208)=FVAR(2)
 Sof(F19A)=Sof(F20A)=Sof(F21A)=1-FVAR(3)
 Sof(F19)=Sof(F20)=Sof(F21)=FVAR(3)
 Sof(F22A)=Sof(F23A)=Sof(F24A)=1-FVAR(4)
 Sof(F22)=Sof(F23)=Sof(F24)=FVAR(4)
 Sof(F16A)=Sof(F17A)=Sof(F18A)=1-FVAR(5)
 Sof(F16)=Sof(F17)=Sof(F18)=FVAR(5)
 Fixed Sof: F91(0.5) F92(0.25) F93(0.25) H901(0.75) H900(0.5) H902(0.75)
6.a Secondary CH2 refined with riding coordinates:
 C17(H17A,H17B), C20(H20A,H20B), C32(H32A,H32B), C35(H35A,H35B), C47(H47A,
 H47B), C50(H50A,H50B)
6.b Aromatic/amide H refined with riding coordinates:
 C3(H3), C4(H4), C5(H5), C6(H6), C901(H901), C900(H900), C905(H905),
 C904(H904), C903(H903), C902(H902), C206(H206), C204(H204), C202(H202),
 C314(H314), C312(H312), C310(H310), C210(H210), C212(H212), C214(H214),
 C218(H218), C220(H220), C222(H222), C226(H226), C228(H228), C230(H230),
 C302(H302), C304(H304), C306(H306)
6.c Fitted hexagon refined as free rotating group:
 C901(C900,C905,C904,C903,C902), C201(C206,C205,C204,C203,C202), C209(C314,
 C313,C312,C311,C310)
6.d Idealised Me refined as rotating group:
 C22(H22A,H22B,H22C), C23(H23A,H23B,H23C), C24(H24A,H24B,H24C), C25(H25A,H25B,
 H25C), C37(H37A,H37B,H37C), C38(H38A,H38B,H38C), C39(H39A,H39B,H39C), C40(H40A,
 H40B,H40C), C52(H52A,H52B,H52C), C53(H53A,H53B,H53C), C54(H54A,H54B,H54C),
 C55(H55A,H55B,H55C)
;
_olex2_submission_special_instructions 'No special instructions were received'

loop_
_space_group_symop_operation_xyz
'x, y, z'
'-x, y+1/2, -z+1/2'
'-x, -y, -z'
'x, -y-1/2, z-1/2'

loop_
_atom_site_label
_atom_site_type_symbol
_atom_site_fract_x
_atom_site_fract_y
_atom_site_fract_z
_atom_site_U_iso_or_equiv
_atom_site_adp_type
_atom_site_occupancy
_atom_site_site_symmetry_order
_atom_site_calc_flag
_atom_site_refinement_flags_posn
_atom_site_refinement_flags_adp
_atom_site_refinement_flags_occupancy
_atom_site_disorder_assembly
_atom_site_disorder_group
Ir1 Ir 0.74737(2) 0.14420(2) 0.69110(2) 0.02329(8) Uani 1 1 d . . . . .
F8 F 0.7697(3) 0.02137(17) 0.7950(2) 0.0602(12) Uani 1 1 d . U . . .
O18 O 0.5002(3) 0.0162(3) 0.6096(3) 0.0664(16) Uani 1 1 d . . . . .
O21 O 0.6137(4) -0.0653(2) 0.5603(3) 0.0702(17) Uani 1 1 d . . . . .
O33 O 1.0007(2) 0.2489(2) 0.8922(3) 0.0536(13) Uani 1 1 d . . . . .
O36 O 0.8817(3) 0.35863(19) 0.7911(3) 0.0485(12) Uani 1 1 d . . . . .
O48 O 0.6433(2) 0.19487(18) 0.3721(2) 0.0328(9) Uani 1 1 d . . . . .
O51 O 0.8228(2) 0.1793(2) 0.4458(2) 0.0387(10) Uani 1 1 d . . . . .
N12 N 0.6018(3) 0.0741(2) 0.6466(3) 0.0413(13) Uani 1 1 d . . . . .
N15 N 0.6729(3) 0.0236(2) 0.6141(3) 0.0450(14) Uani 1 1 d . . . . .
N27 N 0.8968(2) 0.1993(2) 0.8089(3) 0.0276(10) Uani 1 1 d . . . . .
N30 N 0.8219(2) 0.26895(19) 0.7477(2) 0.0231(10) Uani 1 1 d . . . . .
N42 N 0.6836(2) 0.17439(19) 0.5051(2) 0.0230(10) Uani 1 1 d . . . . .
N45 N 0.7963(2) 0.1636(2) 0.5518(3) 0.0264(10) Uani 1 1 d . . . . .
C2 C 0.7496(3) 0.1263(2) 0.8002(3) 0.0266(12) Uani 1 1 d . . . . .
C3 C 0.7401(3) 0.1711(3) 0.8488(3) 0.0296(13) Uani 1 1 d . . . . .
H3 H 0.7327 0.2117 0.8303 0.036 Uiso 1 1 calc R . . . .
C4 C 0.7410(3) 0.1591(3) 0.9215(3) 0.0349(14) Uani 1 1 d . . . . .
H4 H 0.7347 0.1911 0.9516 0.042 Uiso 1 1 calc R . . . .
C5 C 0.7512(4) 0.1001(3) 0.9508(3) 0.0382(15) Uani 1 1 d . . . . .
H5 H 0.7506 0.0913 1.0001 0.046 Uiso 1 1 calc R . . . .
C6 C 0.7619(4) 0.0553(3) 0.9072(4) 0.0414(16) Uani 1 1 d . . . . .
H6 H 0.7704 0.0150 0.9266 0.050 Uiso 1 1 calc R . . . .
C7 C 0.7605(4) 0.0690(3) 0.8356(4) 0.0383(15) Uani 1 1 d . . . . .
C11 C 0.6690(3) 0.0775(3) 0.6474(3) 0.0358(14) Uani 1 1 d . . . . .
C13 C 0.5661(4) 0.0210(3) 0.6118(4) 0.0523(19) Uani 1 1 d . . . . .
C14 C 0.6106(5) -0.0105(3) 0.5939(4) 0.053(2) Uani 1 1 d . . . . .
C16 C 0.5591(4) 0.1025(3) 0.6853(4) 0.0469(18) Uani 1 1 d . . . . .
C17 C 0.4847(4) 0.0768(4) 0.6272(5) 0.058(2) Uani 1 1 d . . . . .
H17A H 0.4516 0.0757 0.6524 0.070 Uiso 1 1 calc R . . . .
H17B H 0.4626 0.1015 0.5782 0.070 Uiso 1 1 calc R . . . .
C19 C 0.7223(4) -0.0090(3) 0.5901(4) 0.0480(18) Uani 1 1 d . . . . .
C20 C 0.6888(5) -0.0736(3) 0.5838(5) 0.064(2) Uani 1 1 d . . . . .
H20A H 0.6961 -0.0982 0.5439 0.077 Uiso 1 1 calc R . . . .
H20B H 0.7119 -0.0946 0.6357 0.077 Uiso 1 1 calc R . . . .
C22 C 0.5816(4) 0.0735(4) 0.7670(4) 0.062(2) Uani 1 1 d . . . . .
H22A H 0.5879 0.0298 0.7633 0.093 Uiso 1 1 calc GR . . . .
H22B H 0.5443 0.0807 0.7846 0.093 Uiso 1 1 calc GR . . . .
H22C H 0.6271 0.0913 0.8053 0.093 Uiso 1 1 calc GR . . . .
C23 C 0.5570(4) 0.1702(3) 0.6889(4) 0.0493(18) Uani 1 1 d . . . . .
H23A H 0.6058 0.1857 0.7203 0.074 Uiso 1 1 calc GR . . . .
H23B H 0.5263 0.1824 0.7138 0.074 Uiso 1 1 calc GR . . . .
H23C H 0.5375 0.1868 0.6349 0.074 Uiso 1 1 calc GR . . . .
C24 C 0.7997(5) -0.0087(4) 0.6513(5) 0.064(2) Uani 1 1 d . . . . .
H24A H 0.8030 -0.0231 0.7022 0.096 Uiso 1 1 calc GR . . . .
H24B H 0.8187 0.0325 0.6577 0.096 Uiso 1 1 calc GR . . . .
H24C H 0.8278 -0.0353 0.6339 0.096 Uiso 1 1 calc GR . . . .
C25 C 0.7127(5) 0.0120(3) 0.5084(4) 0.059(2) Uani 1 1 d . . . . .
H25A H 0.7407 -0.0142 0.4904 0.088 Uiso 1 1 calc GR . . . .
H25B H 0.7296 0.0538 0.5119 0.088 Uiso 1 1 calc GR . . . .
H25C H 0.6617 0.0098 0.4704 0.088 Uiso 1 1 calc GR . . . .
C26 C 0.8261(3) 0.2075(2) 0.7518(3) 0.0221(11) Uani 1 1 d . . . . .
C28 C 0.9319(3) 0.2546(3) 0.8348(4) 0.0361(14) Uani 1 1 d . . . . .
C29 C 0.8857(3) 0.2975(3) 0.7970(3) 0.0327(14) Uani 1 1 d . . . . .
C31 C 0.9416(3) 0.1537(3) 0.8715(4) 0.0382(15) Uani 1 1 d . . . . .
C32 C 1.0140(4) 0.1849(4) 0.8935(4) 0.055(2) Uani 1 1 d . . . . .
H32A H 1.0498 0.1722 0.9471 0.066 Uiso 1 1 calc R . . . .
H32B H 1.0325 0.1745 0.8547 0.066 Uiso 1 1 calc R . . . .
C34 C 0.7667(3) 0.3154(2) 0.7040(3) 0.0291(13) Uani 1 1 d . . . . .
C35 C 0.8051(4) 0.3709(3) 0.7549(4) 0.0472(18) Uani 1 1 d . . . . .
H35A H 0.7942 0.4075 0.7212 0.057 Uiso 1 1 calc R . . . .
H35B H 0.7887 0.3778 0.7964 0.057 Uiso 1 1 calc R . . . .
C37 C 0.9228(3) 0.1571(3) 0.9406(4) 0.0419(16) Uani 1 1 d . . . . .
H37A H 0.9171 0.1995 0.9519 0.063 Uiso 1 1 calc GR . . . .
H37B H 0.9614 0.1386 0.9876 0.063 Uiso 1 1 calc GR . . . .
H37C H 0.8776 0.1354 0.9271 0.063 Uiso 1 1 calc GR . . . .
C38 C 0.9398(4) 0.0895(3) 0.8433(4) 0.0521(19) Uani 1 1 d . . . . .
H38A H 0.8898 0.0756 0.8161 0.078 Uiso 1 1 calc GR . . . .
H38B H 0.9669 0.0633 0.8891 0.078 Uiso 1 1 calc GR . . . .
H38C H 0.9617 0.0879 0.8066 0.078 Uiso 1 1 calc GR . . . .
C39 C 0.6965(3) 0.3032(3) 0.7084(4) 0.0423(16) Uani 1 1 d . . . . .
H39A H 0.7053 0.3024 0.7642 0.063 Uiso 1 1 calc GR . . . .
H39B H 0.6771 0.2641 0.6836 0.063 Uiso 1 1 calc GR . . . .
H39C H 0.6619 0.3353 0.6802 0.063 Uiso 1 1 calc GR . . . .
C40 C 0.7564(3) 0.3213(3) 0.6191(3) 0.0344(14) Uani 1 1 d . . . . .
H40A H 0.7197 0.3520 0.5913 0.052 Uiso 1 1 calc GR . . . .
H40B H 0.7409 0.2823 0.5919 0.052 Uiso 1 1 calc GR . . . .
H40C H 0.8020 0.3333 0.6193 0.052 Uiso 1 1 calc GR . . . .
C41 C 0.7429(3) 0.1627(2) 0.5765(3) 0.0252(12) Uani 1 1 d . . . . .
C43 C 0.7003(3) 0.1821(2) 0.4424(3) 0.0261(12) Uani 1 1 d . . . . .
C44 C 0.7708(3) 0.1751(3) 0.4713(3) 0.0299(13) Uani 1 1 d . . . . .
C46 C 0.6035(3) 0.1804(3) 0.4730(3) 0.0313(13) Uani 1 1 d . . . . .
C47 C 0.5892(3) 0.2157(3) 0.3963(3) 0.0335(14) Uani 1 1 d . . . . .
H47A H 0.5401 0.2071 0.3542 0.040 Uiso 1 1 calc R . . . .
H47B H 0.5938 0.2597 0.4067 0.040 Uiso 1 1 calc R . . . .
C49 C 0.8770(3) 0.1685(3) 0.5866(4) 0.0352(14) Uani 1 1 d . . . . .
C50 C 0.8857(3) 0.1540(3) 0.5115(4) 0.0395(15) Uani 1 1 d . . . . .
H50A H 0.9303 0.1725 0.5144 0.047 Uiso 1 1 calc R . . . .
H50B H 0.8880 0.1097 0.5051 0.047 Uiso 1 1 calc R . . . .
C52 C 0.5669(3) 0.1191(3) 0.4512(4) 0.0421(16) Uani 1 1 d . . . . .
H52A H 0.5146 0.1244 0.4285 0.063 Uiso 1 1 calc GR . . . .
H52B H 0.5833 0.0939 0.4990 0.063 Uiso 1 1 calc GR . . . .
H52C H 0.5793 0.0994 0.4121 0.063 Uiso 1 1 calc GR . . . .
C53 C 0.5826(3) 0.2166(3) 0.5270(4) 0.0456(17) Uani 1 1 d . . . . .
H53A H 0.6054 0.2565 0.5357 0.068 Uiso 1 1 calc GR . . . .
H53B H 0.5987 0.1956 0.5780 0.068 Uiso 1 1 calc GR . . . .
H53C H 0.5302 0.2213 0.5025 0.068 Uiso 1 1 calc GR . . . .
C54 C 0.9169(4) 0.1236(3) 0.6522(4) 0.0485(18) Uani 1 1 d . . . . .
H54A H 0.9039 0.1299 0.6959 0.073 Uiso 1 1 calc GR . . . .
H54B H 0.9689 0.1293 0.6717 0.073 Uiso 1 1 calc GR . . . .
H54C H 0.9038 0.0824 0.6316 0.073 Uiso 1 1 calc GR . . . .
C55 C 0.8996(3) 0.2333(3) 0.6131(4) 0.0383(15) Uani 1 1 d . . . . .
H55A H 0.8908 0.2425 0.6591 0.057 Uiso 1 1 calc GR . . . .
H55B H 0.8715 0.2610 0.5694 0.057 Uiso 1 1 calc GR . . . .
H55C H 0.9509 0.2381 0.6277 0.057 Uiso 1 1 calc GR . . . .
F91 F 0.3798(8) 0.2917(6) 0.0953(8) 0.178(6) Uani 0.5 1 d . U P A 1
F92 F 0.2070(8) 0.3924(7) 0.1399(10) 0.177(9) Uani 0.25 1 d . U P A 3
F93 F 0.3453(9) 0.3690(7) 0.1793(9) 0.186(10) Uani 0.25 1 d . U P B 2
C901 C 0.2955(4) 0.3426(3) 0.1201(4) 0.141(4) Uani 1 1 d . U . . .
H901 H 0.3322 0.3626 0.1642 0.169 Uiso 0.75 1 calc R . P B 4
C900 C 0.3136(4) 0.3014(3) 0.0761(4) 0.115(3) Uani 1 1 d G U . A .
H900 H 0.3628 0.2932 0.0901 0.138 Uiso 0.5 1 calc R . P C 4
C905 C 0.2599(5) 0.2721(3) 0.0115(5) 0.113(3) Uani 1 1 d G U . A .
H905 H 0.2723 0.2439 -0.0186 0.136 Uiso 1 1 calc R . . . .
C904 C 0.1879(4) 0.2840(4) -0.0090(5) 0.128(4) Uani 1 1 d G U . A .
H904 H 0.1512 0.2640 -0.0532 0.154 Uiso 1 1 calc R . . . .
C903 C 0.1697(4) 0.3252(4) 0.0350(6) 0.152(4) Uani 1 1 d G U . A .
H903 H 0.1206 0.3334 0.0210 0.182 Uiso 1 1 calc R . . . .
C902 C 0.2235(5) 0.3545(4) 0.0996(5) 0.154(4) Uani 1 1 d G U . A .
H902 H 0.2111 0.3827 0.1297 0.185 Uiso 0.75 1 calc R . P D 4
F1 F 0.5674(3) 0.6129(4) 0.2475(3) 0.070(2) Uani 0.675(7) 1 d . U P E 1
F1A F 0.5353(7) 0.6523(7) 0.3653(8) 0.066(4) Uani 0.325(7) 1 d . U P E 2
F2 F 0.5460(4) 0.6624(3) 0.3303(5) 0.094(3) Uani 0.675(7) 1 d . U P E 1
F2A F 0.5474(7) 0.6065(6) 0.2737(8) 0.101(5) Uani 0.325(7) 1 d . U P E 2
F3 F 0.5376(3) 0.5672(3) 0.3263(3) 0.064(2) Uani 0.675(7) 1 d . U P E 1
F3A F 0.5752(6) 0.6983(5) 0.2954(7) 0.076(4) Uani 0.325(7) 1 d . U P E 2
F4 F 0.8161(5) 0.6086(6) 0.3143(4) 0.052(3) Uani 0.675(7) 1 d . U P E 1
F4A F 0.8144(11) 0.6083(11) 0.3171(8) 0.058(6) Uani 0.325(7) 1 d . U P E 2
F5 F 0.8752(4) 0.6637(4) 0.4165(5) 0.070(3) Uani 0.675(7) 1 d . U P E 1
F5A F 0.8541(8) 0.6829(6) 0.3975(10) 0.047(4) Uani 0.325(7) 1 d . U P E 2
F6 F 0.8880(4) 0.5680(4) 0.4249(6) 0.068(3) Uani 0.675(7) 1 d . U P E 1
F6A F 0.8915(8) 0.5938(6) 0.4381(10) 0.045(3) Uani 0.325(7) 1 d . U P E 2
F7 F 0.5907(5) 0.7775(5) 0.5556(5) 0.089(4) Uani 0.408(7) 1 d . U P F 1
F7A F 0.6274(4) 0.7612(4) 0.7453(5) 0.091(3) Uani 0.592(7) 1 d . U P F 2
F8A F 0.5660(4) 0.7107(5) 0.6436(7) 0.106(4) Uani 0.592(7) 1 d . U P F 2
F8B F 0.6268(5) 0.8104(4) 0.6714(7) 0.057(3) Uani 0.408(7) 1 d . U P F 1
F9 F 0.5733(7) 0.7273(6) 0.6386(9) 0.083(4) Uani 0.408(7) 1 d . U P F 1
F9A F 0.6012(5) 0.7970(4) 0.6333(6) 0.094(3) Uani 0.592(7) 1 d . U P F 2
F10 F 0.9088(7) 0.7810(5) 0.8041(6) 0.050(3) Uani 0.408(7) 1 d . U P F 1
F10A F 0.9183(5) 0.7570(5) 0.8287(5) 0.073(3) Uani 0.592(7) 1 d . U P F 2
F11 F 0.8588(7) 0.8338(4) 0.6994(7) 0.056(3) Uani 0.408(7) 1 d . U P F 1
F11A F 0.8782(5) 0.8232(3) 0.7378(6) 0.079(3) Uani 0.592(7) 1 d . U P F 2
F12 F 0.9242(7) 0.7594(7) 0.7023(9) 0.059(4) Uani 0.408(7) 1 d . U P F 1
F12A F 0.9348(4) 0.7457(5) 0.7266(6) 0.056(3) Uani 0.592(7) 1 d . U P F 2
F13 F 0.9580(2) 0.5688(2) 0.9088(2) 0.0639(12) Uani 1 1 d . U . . .
F14 F 0.9095(3) 0.4837(2) 0.9065(2) 0.0820(16) Uani 1 1 d . U . . .
F15 F 1.0185(3) 0.4898(3) 0.9215(2) 0.0891(17) Uani 1 1 d . U . . .
F16 F 1.0354(3) 0.4285(5) 0.6832(4) 0.058(2) Uani 0.70(2) 1 d . U P G 1
F16A F 0.9160(8) 0.3842(7) 0.5986(12) 0.049(4) Uani 0.30(2) 1 d . U P G 2
F17 F 0.9529(5) 0.4509(3) 0.5689(4) 0.0434(19) Uani 0.70(2) 1 d . U P G 1
F17A F 1.0215(9) 0.4005(10) 0.6917(7) 0.089(6) Uani 0.30(2) 1 d . U P G 2
F18 F 0.9410(6) 0.3728(2) 0.6300(7) 0.067(2) Uani 0.70(2) 1 d . U P G 1
F18A F 0.9785(12) 0.4572(6) 0.5881(11) 0.057(5) Uani 0.30(2) 1 d . U P G 2
F19 F 0.5970(5) 0.5126(4) 0.7812(5) 0.087(3) Uani 0.689(10) 1 d . U P H 1
F19A F 0.6932(8) 0.4436(7) 0.8243(5) 0.071(4) Uani 0.311(10) 1 d . U P H 2
F20 F 0.7044(3) 0.4802(5) 0.8310(3) 0.082(3) Uani 0.689(10) 1 d . U P H 1
F20A F 0.5804(6) 0.4528(9) 0.7695(7) 0.086(4) Uani 0.311(10) 1 d . U P H 2
F21 F 0.6180(4) 0.4198(3) 0.7819(4) 0.069(2) Uani 0.689(10) 1 d . U P H 1
F21A F 0.6464(10) 0.5292(4) 0.8063(7) 0.070(4) Uani 0.311(10) 1 d . U P H 2
F22 F 0.5134(8) 0.3724(6) 0.5068(7) 0.075(3) Uani 0.60(3) 1 d . U P I 1
F22A F 0.5331(10) 0.4435(5) 0.4196(4) 0.053(4) Uani 0.40(3) 1 d . U P I 2
F23 F 0.5074(7) 0.4434(4) 0.4276(5) 0.079(4) Uani 0.60(3) 1 d . U P I 1
F23A F 0.5813(7) 0.3626(5) 0.4784(8) 0.051(4) Uani 0.40(3) 1 d . U P I 2
F24 F 0.5898(4) 0.3778(5) 0.4616(6) 0.042(2) Uani 0.60(3) 1 d . U P I 1
F24A F 0.4897(6) 0.3987(9) 0.4870(9) 0.061(4) Uani 0.40(3) 1 d . U P I 2
C201 C 0.7397(3) 0.58919(18) 0.5173(2) 0.0259(11) Uani 1 1 d . U . . .
C206 C 0.7954(2) 0.59474(19) 0.4956(3) 0.0236(19) Uani 0.675(7) 1 d G U P E 1
H206 H 0.8440 0.5906 0.5345 0.028 Uiso 0.675(7) 1 calc R . P E 1
C205 C 0.7802(3) 0.6064(2) 0.4169(4) 0.0283(17) Uani 0.675(7) 1 d G U P E 1
C204 C 0.7091(3) 0.6125(2) 0.3599(3) 0.0296(18) Uani 0.675(7) 1 d G U P E 1
H204 H 0.6987 0.6205 0.3062 0.036 Uiso 0.675(7) 1 calc R . P E 1
C203 C 0.6534(2) 0.6070(2) 0.3816(3) 0.0343(18) Uani 0.675(7) 1 d G U P E 1
C202 C 0.6687(2) 0.59530(19) 0.4603(3) 0.0323(19) Uani 0.675(7) 1 d G U P E 1
H202 H 0.6306 0.5915 0.4751 0.039 Uiso 0.675(7) 1 calc R . P E 1
C207 C 0.5772(5) 0.6129(3) 0.3223(5) 0.051(2) Uani 0.675(7) 1 d . U P E 1
C208 C 0.8392(5) 0.6120(3) 0.3928(4) 0.044(2) Uani 0.675(7) 1 d . U P E 1
C209 C 0.7536(3) 0.63910(19) 0.6490(3) 0.0289(11) Uani 1 1 d . U . . .
C314 C 0.8166(2) 0.6729(3) 0.6822(3) 0.034(2) Uani 0.592(7) 1 d G U P F 2
H314 H 0.8598 0.6570 0.6841 0.041 Uiso 0.592(7) 1 calc R . P F 2
C313 C 0.8163(3) 0.7302(3) 0.7127(3) 0.036(2) Uani 0.592(7) 1 d G U P F 2
C312 C 0.7529(4) 0.7535(2) 0.7100(4) 0.033(2) Uani 0.592(7) 1 d G U P F 2
H312 H 0.7527 0.7926 0.7308 0.039 Uiso 0.592(7) 1 calc R . P F 2
C311 C 0.6899(3) 0.7197(3) 0.6768(3) 0.035(2) Uani 0.592(7) 1 d G U P F 2
C310 C 0.6902(2) 0.6625(2) 0.6463(3) 0.033(2) Uani 0.592(7) 1 d G U P F 2
H310 H 0.6472 0.6393 0.6236 0.039 Uiso 0.592(7) 1 calc R . P F 2
C210 C 0.6937(9) 0.6695(8) 0.6359(5) 0.040(3) Uani 0.408(7) 1 d . U P F 1
H210 H 0.6494 0.6481 0.6150 0.048 Uiso 0.408(7) 1 calc R . P F 1
C211 C 0.6929(6) 0.7297(6) 0.6511(5) 0.037(3) Uani 0.408(7) 1 d . U P F 1
C212 C 0.7512(9) 0.7654(7) 0.6817(6) 0.034(3) Uani 0.408(7) 1 d . U P F 1
H212 H 0.7494 0.8071 0.6929 0.041 Uiso 0.408(7) 1 calc R . P F 1
C213 C 0.8103(7) 0.7373(6) 0.6947(6) 0.035(2) Uani 0.408(7) 1 d . U P F 1
C214 C 0.8124(9) 0.6764(8) 0.6785(5) 0.033(3) Uani 0.408(7) 1 d . U P F 1
H214 H 0.8577 0.6594 0.6886 0.040 Uiso 0.408(7) 1 calc R . P F 1
C215 C 0.6222(7) 0.7603(5) 0.6323(6) 0.057(3) Uani 0.408(7) 1 d . U P F 1
C216 C 0.8754(7) 0.7772(5) 0.7260(6) 0.045(3) Uani 0.408(7) 1 d . U P F 1
C217 C 0.8317(3) 0.5378(2) 0.6628(3) 0.0211(11) Uani 1 1 d . . . . .
C218 C 0.8647(3) 0.5416(3) 0.7463(3) 0.0292(13) Uani 1 1 d . . . . .
H218 H 0.8442 0.5678 0.7709 0.035 Uiso 1 1 calc R . . . .
C219 C 0.9258(3) 0.5089(3) 0.7946(3) 0.0326(14) Uani 1 1 d . . . . .
C220 C 0.9587(3) 0.4719(3) 0.7614(3) 0.0312(13) Uani 1 1 d . . . . .
H220 H 1.0008 0.4498 0.7939 0.037 Uiso 1 1 calc R . . . .
C221 C 0.9286(3) 0.4680(2) 0.6794(3) 0.0278(12) Uani 1 1 d . . . . .
C222 C 0.8657(3) 0.4988(2) 0.6319(3) 0.0245(12) Uani 1 1 d . . . . .
H222 H 0.8450 0.4930 0.5760 0.029 Uiso 1 1 calc R . . . .
C223 C 0.9525(4) 0.5120(3) 0.8819(4) 0.0450(17) Uani 1 1 d . . . . .
C224 C 0.9635(3) 0.4287(2) 0.6401(3) 0.0488(17) Uani 1 1 d . U . . .
C225 C 0.6940(3) 0.5265(2) 0.6129(3) 0.0236(11) Uani 1 1 d . . . . .
C226 C 0.6873(3) 0.5207(3) 0.6841(3) 0.0312(13) Uani 1 1 d . . . . .
H226 H 0.7160 0.5456 0.7281 0.037 Uiso 1 1 calc R . . . .
C227 C 0.6402(3) 0.4797(3) 0.6923(4) 0.0349(14) Uani 1 1 d . . . . .
C228 C 0.5953(3) 0.4444(3) 0.6291(4) 0.0350(14) Uani 1 1 d . . . . .
H228 H 0.5621 0.4172 0.6343 0.042 Uiso 1 1 calc R . . . .
C229 C 0.5998(3) 0.4494(2) 0.5584(3) 0.0303(13) Uani 1 1 d . . . . .
C230 C 0.6496(3) 0.4887(2) 0.5513(3) 0.0279(12) Uani 1 1 d . . . . .
H230 H 0.6533 0.4896 0.5026 0.033 Uiso 1 1 calc R . . . .
C231 C 0.6397(3) 0.4748(2) 0.7710(4) 0.0573(19) Uani 1 1 d . U . . .
C232 C 0.5522(3) 0.4123(2) 0.4881(4) 0.0402(15) Uani 1 1 d . U . . .
C302 C 0.6691(11) 0.6071(4) 0.4604(12) 0.032(3) Uani 0.325(7) 1 d . U P E 2
H302 H 0.6310 0.6033 0.4751 0.039 Uiso 0.325(7) 1 calc R . P E 2
C303 C 0.6531(6) 0.6286(4) 0.3878(8) 0.035(2) Uani 0.325(7) 1 d . U P E 2
C304 C 0.7058(11) 0.6347(5) 0.3629(12) 0.030(3) Uani 0.325(7) 1 d . U P E 2
H304 H 0.6953 0.6498 0.3116 0.036 Uiso 0.325(7) 1 calc R . P E 2
C305 C 0.7734(9) 0.6181(5) 0.4148(11) 0.029(2) Uani 0.325(7) 1 d . U P E 2
C306 C 0.7881(11) 0.5967(5) 0.4902(12) 0.025(3) Uani 0.325(7) 1 d . U P E 2
H306 H 0.8366 0.5867 0.5248 0.030 Uiso 0.325(7) 1 calc R . P E 2
C307 C 0.5789(7) 0.6464(5) 0.3316(8) 0.051(3) Uani 0.325(7) 1 d . U P E 2
C308 C 0.8329(8) 0.6250(6) 0.3917(8) 0.041(3) Uani 0.325(7) 1 d . U P E 2
C315 C 0.6219(5) 0.7463(4) 0.6749(5) 0.053(3) Uani 0.592(7) 1 d . U P F 2
C316 C 0.8861(5) 0.7643(4) 0.7491(5) 0.048(2) Uani 0.592(7) 1 d . U P F 2
B200 B 0.7548(3) 0.5723(3) 0.6094(4) 0.0237(13) Uani 1 1 d . . . . .

loop_
_atom_site_aniso_label
_atom_site_aniso_U_11
_atom_site_aniso_U_22
_atom_site_aniso_U_33
_atom_site_aniso_U_23
_atom_site_aniso_U_13
_atom_site_aniso_U_12
Ir1 0.03375(13) 0.01813(11) 0.01713(11) 0.00123(9) 0.01051(9) -0.00238(9)
F8 0.117(4) 0.031(2) 0.042(2) 0.0013(17) 0.044(2) 0.007(2)
O18 0.069(4) 0.070(4) 0.059(3) -0.012(3) 0.028(3) -0.043(3)
O21 0.109(5) 0.034(3) 0.055(3) -0.014(3) 0.025(3) -0.022(3)
O33 0.027(2) 0.078(4) 0.038(3) 0.009(3) -0.003(2) -0.012(2)
O36 0.057(3) 0.030(2) 0.049(3) -0.002(2) 0.015(2) -0.016(2)
O48 0.034(2) 0.042(2) 0.0181(19) 0.0015(18) 0.0077(18) 0.0025(18)
O51 0.037(2) 0.058(3) 0.026(2) 0.005(2) 0.019(2) 0.009(2)
N12 0.054(3) 0.040(3) 0.032(3) -0.010(2) 0.021(3) -0.024(3)
N15 0.076(4) 0.028(3) 0.028(3) -0.005(2) 0.020(3) -0.014(3)
N27 0.025(2) 0.033(3) 0.023(2) 0.006(2) 0.009(2) 0.002(2)
N30 0.024(2) 0.024(2) 0.019(2) 0.0006(19) 0.008(2) -0.0025(19)
N42 0.028(2) 0.022(2) 0.018(2) -0.0020(18) 0.010(2) -0.0008(19)
N45 0.031(3) 0.030(2) 0.020(2) 0.0009(19) 0.012(2) 0.002(2)
C2 0.032(3) 0.026(3) 0.025(3) -0.001(2) 0.015(3) -0.004(2)
C3 0.032(3) 0.030(3) 0.027(3) 0.003(2) 0.013(3) -0.001(3)
C4 0.050(4) 0.031(3) 0.021(3) -0.004(2) 0.014(3) -0.008(3)
C5 0.057(4) 0.042(4) 0.025(3) 0.005(3) 0.026(3) -0.005(3)
C6 0.068(5) 0.025(3) 0.033(3) 0.003(3) 0.024(3) -0.003(3)
C7 0.065(4) 0.023(3) 0.032(3) -0.004(3) 0.026(3) 0.000(3)
C11 0.051(4) 0.036(3) 0.024(3) -0.003(3) 0.020(3) -0.011(3)
C13 0.069(5) 0.047(4) 0.044(4) -0.010(3) 0.028(4) -0.031(4)
C14 0.087(6) 0.031(4) 0.038(4) -0.008(3) 0.027(4) -0.029(4)
C16 0.043(4) 0.064(5) 0.038(4) -0.007(3) 0.021(3) -0.023(3)
C17 0.056(5) 0.073(6) 0.050(4) -0.012(4) 0.028(4) -0.030(4)
C19 0.083(5) 0.026(3) 0.029(3) -0.002(3) 0.020(4) -0.001(3)
C20 0.109(7) 0.032(4) 0.049(4) -0.001(3) 0.032(5) 0.000(4)
C22 0.067(5) 0.080(6) 0.044(4) -0.002(4) 0.030(4) -0.036(4)
C23 0.042(4) 0.066(5) 0.046(4) -0.011(4) 0.026(3) -0.012(4)
C24 0.093(6) 0.060(5) 0.045(4) -0.001(4) 0.036(5) 0.014(5)
C25 0.112(7) 0.032(4) 0.033(4) -0.003(3) 0.033(4) 0.007(4)
C26 0.025(3) 0.025(3) 0.015(2) 0.004(2) 0.008(2) 0.003(2)
C28 0.029(3) 0.045(4) 0.027(3) 0.005(3) 0.006(3) -0.007(3)
C29 0.034(3) 0.032(3) 0.029(3) -0.003(3) 0.011(3) -0.012(3)
C31 0.031(3) 0.051(4) 0.028(3) 0.017(3) 0.010(3) 0.016(3)
C32 0.030(4) 0.090(6) 0.039(4) 0.021(4) 0.009(3) 0.011(4)
C34 0.038(3) 0.019(3) 0.031(3) 0.005(2) 0.016(3) 0.005(2)
C35 0.075(5) 0.020(3) 0.045(4) 0.000(3) 0.025(4) -0.001(3)
C37 0.036(4) 0.059(4) 0.024(3) 0.012(3) 0.007(3) 0.007(3)
C38 0.064(5) 0.055(4) 0.041(4) 0.021(3) 0.027(4) 0.036(4)
C39 0.042(4) 0.051(4) 0.038(4) 0.021(3) 0.021(3) 0.021(3)
C40 0.043(4) 0.032(3) 0.028(3) 0.011(3) 0.015(3) 0.010(3)
C41 0.030(3) 0.020(3) 0.023(3) 0.000(2) 0.010(2) -0.001(2)
C43 0.031(3) 0.030(3) 0.013(2) -0.001(2) 0.006(2) -0.002(2)
C44 0.045(4) 0.029(3) 0.019(3) -0.003(2) 0.017(3) 0.002(3)
C46 0.027(3) 0.039(3) 0.025(3) -0.003(3) 0.009(3) -0.003(3)
C47 0.028(3) 0.041(4) 0.025(3) 0.001(3) 0.006(3) 0.005(3)
C49 0.032(3) 0.044(4) 0.031(3) 0.007(3) 0.016(3) 0.013(3)
C50 0.037(3) 0.052(4) 0.037(3) 0.005(3) 0.023(3) 0.014(3)
C52 0.039(4) 0.054(4) 0.030(3) -0.006(3) 0.012(3) -0.021(3)
C53 0.032(3) 0.070(5) 0.031(3) -0.009(3) 0.010(3) 0.006(3)
C54 0.049(4) 0.062(5) 0.037(4) 0.013(3) 0.021(3) 0.028(4)
C55 0.033(3) 0.051(4) 0.035(3) -0.002(3) 0.020(3) -0.003(3)
F91 0.141(10) 0.185(11) 0.187(11) 0.023(9) 0.054(8) 0.008(9)
F92 0.176(13) 0.180(13) 0.175(13) -0.051(11) 0.077(10) 0.022(11)
F93 0.180(13) 0.181(14) 0.167(13) -0.009(11) 0.050(10) -0.031(11)
C901 0.138(5) 0.144(6) 0.133(5) -0.019(5) 0.054(4) -0.007(5)
C900 0.113(5) 0.117(5) 0.114(5) 0.007(4) 0.049(4) 0.000(4)
C905 0.121(5) 0.109(5) 0.112(5) -0.008(4) 0.055(4) -0.007(4)
C904 0.126(5) 0.130(5) 0.130(5) -0.018(5) 0.058(4) -0.016(5)
C903 0.139(6) 0.159(6) 0.155(6) -0.023(5) 0.063(5) -0.004(5)
C902 0.149(6) 0.163(6) 0.153(6) -0.034(5) 0.069(4) 0.001(5)
F1 0.041(3) 0.124(5) 0.031(3) 0.026(3) 0.002(3) -0.018(3)
F1A 0.038(6) 0.096(8) 0.063(7) 0.038(6) 0.019(5) 0.022(5)
F2 0.058(4) 0.096(5) 0.090(6) 0.012(5) -0.002(4) 0.029(4)
F2A 0.068(7) 0.109(7) 0.084(7) 0.003(7) -0.004(6) -0.010(7)
F3 0.032(3) 0.098(5) 0.050(4) 0.011(3) 0.008(3) -0.016(3)
F3A 0.048(7) 0.093(8) 0.072(7) 0.040(7) 0.013(6) 0.021(6)
F4 0.058(5) 0.076(5) 0.031(4) 0.001(4) 0.029(3) -0.013(4)
F4A 0.060(8) 0.068(9) 0.044(8) 0.001(8) 0.022(7) -0.006(8)
F5 0.070(5) 0.089(6) 0.045(4) 0.003(4) 0.020(4) -0.040(4)
F5A 0.057(7) 0.045(6) 0.042(7) 0.016(5) 0.023(6) -0.012(5)
F6 0.056(4) 0.102(6) 0.067(5) 0.028(5) 0.046(4) 0.024(4)
F6A 0.038(5) 0.069(7) 0.039(6) 0.000(6) 0.028(5) 0.013(6)
F7 0.067(6) 0.099(7) 0.078(7) -0.010(6) 0.012(6) 0.030(6)
F7A 0.068(5) 0.128(7) 0.089(6) -0.004(5) 0.045(5) 0.039(5)
F8A 0.046(5) 0.088(6) 0.179(7) -0.053(6) 0.045(5) 0.009(4)
F8B 0.041(6) 0.050(5) 0.069(6) -0.031(5) 0.015(5) 0.019(4)
F9 0.043(6) 0.071(7) 0.140(7) -0.021(6) 0.044(6) 0.001(5)
F9A 0.072(5) 0.093(6) 0.101(6) 0.005(5) 0.023(5) 0.037(5)
F10 0.044(5) 0.055(6) 0.047(6) -0.011(5) 0.016(5) -0.011(5)
F10A 0.042(4) 0.109(7) 0.064(5) -0.038(5) 0.020(4) -0.020(5)
F11 0.066(7) 0.031(5) 0.055(6) 0.004(5) 0.013(5) -0.009(5)
F11A 0.064(5) 0.047(5) 0.112(7) -0.023(5) 0.027(5) -0.004(4)
F12 0.067(7) 0.052(7) 0.077(7) -0.018(6) 0.050(6) -0.017(5)
F12A 0.052(4) 0.053(5) 0.075(6) -0.033(5) 0.038(4) -0.014(4)
F13 0.080(3) 0.078(3) 0.0259(19) -0.016(2) 0.017(2) -0.018(2)
F14 0.105(4) 0.110(4) 0.031(2) 0.001(2) 0.031(2) -0.051(3)
F15 0.079(3) 0.134(5) 0.027(2) 0.008(3) -0.002(2) 0.035(3)
F16 0.046(3) 0.063(5) 0.066(4) 0.000(3) 0.026(3) 0.022(3)
F16A 0.076(8) 0.028(7) 0.061(8) -0.012(6) 0.047(6) 0.003(6)
F17 0.041(4) 0.051(4) 0.040(3) -0.008(3) 0.020(3) 0.002(3)
F17A 0.084(8) 0.078(9) 0.083(8) -0.008(7) 0.016(7) 0.042(7)
F18 0.099(5) 0.028(3) 0.091(6) -0.003(3) 0.057(5) 0.006(3)
F18A 0.044(8) 0.065(8) 0.076(9) -0.025(7) 0.038(7) -0.021(6)
F19 0.109(6) 0.113(6) 0.079(5) 0.015(4) 0.078(4) 0.047(5)
F19A 0.095(8) 0.072(8) 0.045(6) 0.009(6) 0.031(6) 0.024(7)
F20 0.079(4) 0.133(7) 0.034(3) -0.005(4) 0.026(3) -0.028(4)
F20A 0.095(8) 0.112(9) 0.075(7) 0.007(7) 0.061(6) -0.020(7)
F21 0.092(5) 0.072(4) 0.054(4) 0.029(3) 0.042(4) 0.010(4)
F21A 0.094(8) 0.090(8) 0.059(7) 0.006(6) 0.065(6) 0.006(7)
F22 0.074(6) 0.077(6) 0.089(6) -0.027(5) 0.048(5) -0.042(5)
F22A 0.038(7) 0.056(6) 0.042(6) -0.006(5) -0.002(5) -0.004(5)
F23 0.037(5) 0.054(5) 0.087(6) -0.021(4) -0.027(4) 0.020(4)
F23A 0.050(6) 0.029(6) 0.056(7) -0.004(5) 0.007(5) 0.006(5)
F24 0.040(4) 0.041(4) 0.047(4) -0.014(4) 0.021(3) -0.003(3)
F24A 0.030(5) 0.085(8) 0.066(7) -0.030(6) 0.020(5) -0.019(5)
C201 0.028(2) 0.023(2) 0.025(2) -0.002(2) 0.010(2) 0.000(2)
C206 0.023(3) 0.023(3) 0.023(3) 0.004(3) 0.008(3) -0.002(3)
C205 0.030(3) 0.026(3) 0.028(3) 0.008(3) 0.012(2) -0.002(3)
C204 0.033(3) 0.025(3) 0.026(3) 0.009(3) 0.008(3) -0.004(3)
C203 0.031(3) 0.034(3) 0.031(3) 0.008(3) 0.008(3) -0.001(3)
C202 0.029(3) 0.034(3) 0.031(3) 0.006(3) 0.012(3) 0.000(3)
C207 0.044(4) 0.056(4) 0.041(4) 0.010(4) 0.008(3) 0.001(3)
C208 0.045(4) 0.052(4) 0.035(3) 0.011(3) 0.018(3) -0.005(3)
C209 0.029(2) 0.029(3) 0.027(2) -0.003(2) 0.011(2) 0.004(2)
C314 0.031(4) 0.033(4) 0.038(4) -0.010(3) 0.015(3) 0.000(3)
C313 0.036(3) 0.035(3) 0.035(3) -0.011(3) 0.014(3) 0.001(3)
C312 0.038(3) 0.027(4) 0.033(4) -0.009(3) 0.015(3) 0.004(3)
C311 0.032(3) 0.035(3) 0.039(3) -0.008(3) 0.018(3) 0.006(3)
C310 0.028(3) 0.031(4) 0.037(3) -0.008(3) 0.012(3) 0.003(3)
C210 0.035(4) 0.036(4) 0.041(4) -0.008(4) 0.011(3) 0.003(4)
C211 0.036(4) 0.034(4) 0.040(4) -0.005(3) 0.014(3) 0.005(3)
C212 0.038(4) 0.029(4) 0.034(4) -0.003(4) 0.014(3) 0.001(3)
C213 0.038(3) 0.034(3) 0.035(4) -0.007(3) 0.017(3) 0.000(3)
C214 0.031(4) 0.033(4) 0.035(4) -0.006(4) 0.015(3) -0.001(4)
C215 0.048(4) 0.052(4) 0.065(4) -0.013(4) 0.021(4) 0.008(4)
C216 0.046(4) 0.037(4) 0.051(4) -0.010(4) 0.020(4) -0.004(4)
C217 0.025(3) 0.021(3) 0.019(3) -0.004(2) 0.011(2) -0.004(2)
C218 0.029(3) 0.035(3) 0.020(3) -0.004(2) 0.008(3) -0.003(3)
C219 0.034(3) 0.033(3) 0.024(3) 0.003(3) 0.006(3) -0.006(3)
C220 0.027(3) 0.029(3) 0.029(3) 0.007(3) 0.004(3) 0.001(2)
C221 0.032(3) 0.020(3) 0.030(3) -0.004(2) 0.012(3) -0.002(2)
C222 0.027(3) 0.022(3) 0.022(3) -0.002(2) 0.009(2) -0.001(2)
C223 0.044(4) 0.059(5) 0.026(3) 0.003(3) 0.010(3) -0.002(3)
C224 0.053(3) 0.038(3) 0.043(3) 0.000(3) 0.010(3) 0.017(3)
C225 0.020(3) 0.027(3) 0.024(3) 0.000(2) 0.011(2) 0.006(2)
C226 0.029(3) 0.040(3) 0.025(3) 0.000(3) 0.013(3) 0.006(3)
C227 0.035(3) 0.043(4) 0.035(3) 0.009(3) 0.024(3) 0.009(3)
C228 0.030(3) 0.030(3) 0.051(4) 0.005(3) 0.024(3) 0.001(3)
C229 0.024(3) 0.025(3) 0.042(3) -0.001(3) 0.014(3) 0.006(2)
C230 0.027(3) 0.030(3) 0.030(3) -0.003(2) 0.016(3) 0.006(2)
C231 0.063(4) 0.069(4) 0.051(4) 0.003(3) 0.036(3) -0.010(3)
C232 0.032(3) 0.037(3) 0.052(3) -0.007(3) 0.019(3) -0.001(2)
C302 0.030(4) 0.033(4) 0.031(4) 0.004(4) 0.011(4) -0.001(4)
C303 0.031(3) 0.036(4) 0.032(3) 0.010(3) 0.010(3) -0.003(3)
C304 0.031(4) 0.026(4) 0.028(4) 0.012(4) 0.008(3) -0.002(4)
C305 0.031(4) 0.028(4) 0.028(3) 0.008(3) 0.013(3) -0.002(3)
C306 0.025(4) 0.023(4) 0.024(4) 0.003(4) 0.008(4) 0.000(4)
C307 0.042(4) 0.057(5) 0.047(4) 0.008(4) 0.014(4) 0.003(4)
C308 0.043(4) 0.046(4) 0.035(4) 0.008(4) 0.019(4) -0.004(4)
C315 0.041(4) 0.053(4) 0.065(4) -0.016(4) 0.022(4) 0.009(4)
C316 0.046(4) 0.043(4) 0.054(4) -0.018(4) 0.022(3) 0.000(3)
B200 0.023(3) 0.025(3) 0.021(3) -0.004(3) 0.008(3) -0.001(3)

loop_
_atom_type_symbol
_atom_type_description
_atom_type_scat_dispersion_real
_atom_type_scat_dispersion_imag
_atom_type_scat_source
C C 0.0033 0.0016 'International Tables Vol C Tables 4.2.6.8 and 6.1.1.4'
H H 0.0000 0.0000 'International Tables Vol C Tables 4.2.6.8 and 6.1.1.4'
B B 0.0013 0.0007 'International Tables Vol C Tables 4.2.6.8 and 6.1.1.4'
F F 0.0171 0.0103 'International Tables Vol C Tables 4.2.6.8 and 6.1.1.4'
Ir Ir -1.4442 7.9887 'International Tables Vol C Tables 4.2.6.8 and 6.1.1.4'
N N 0.0061 0.0033 'International Tables Vol C Tables 4.2.6.8 and 6.1.1.4'
O O 0.0106 0.0060 'International Tables Vol C Tables 4.2.6.8 and 6.1.1.4'

loop_
_geom_angle_atom_site_label_1
_geom_angle_atom_site_label_2
_geom_angle_atom_site_label_3
_geom_angle
C2 Ir1 C11 85.7(2)
C2 Ir1 C26 85.3(2)
C2 Ir1 C41 178.9(2)
C11 Ir1 C41 93.5(2)
C26 Ir1 C11 171.0(2)
C26 Ir1 C41 95.5(2)
C13 O18 C17 104.1(5)
C14 O21 C20 103.7(6)
C28 O33 C32 103.3(5)
C29 O36 C35 103.9(4)
C43 O48 C47 102.8(4)
C44 O51 C50 103.2(4)
C11 N12 C16 140.6(5)
C13 N12 C11 111.9(6)
C13 N12 C16 105.9(5)
C11 N15 C14 111.2(6)
C11 N15 C19 139.0(6)
C14 N15 C19 109.8(6)
C26 N27 C28 111.3(5)
C26 N27 C31 139.4(5)
C28 N27 C31 105.5(4)
C26 N30 C29 113.5(4)
C26 N30 C34 137.4(4)
C29 N30 C34 109.1(4)
C41 N42 C46 139.1(5)
C43 N42 C41 113.5(4)
C43 N42 C46 107.4(4)
C41 N45 C44 113.3(5)
C41 N45 C49 139.4(5)
C44 N45 C49 105.9(5)
C3 C2 Ir1 123.7(4)
C7 C2 Ir1 124.9(4)
C7 C2 C3 111.4(5)
C4 C3 C2 123.9(6)
C3 C4 C5 120.1(6)
C6 C5 C4 118.6(5)
C7 C6 C5 119.4(6)
F8 C7 C2 117.8(5)
F8 C7 C6 115.6(5)
C6 C7 C2 126.6(6)
N12 C11 Ir1 130.4(4)
N15 C11 Ir1 127.5(5)
N15 C11 N12 102.1(5)
O18 C13 N12 113.7(7)
C14 C13 O18 139.8(7)
C14 C13 N12 106.4(6)
O21 C14 N15 111.9(7)
C13 C14 O21 139.8(7)
C13 C14 N15 108.3(6)
N12 C16 C17 97.0(5)
N12 C16 C22 108.9(6)
C22 C16 C17 108.5(6)
C23 C16 N12 118.2(5)
C23 C16 C17 111.0(6)
C23 C16 C22 112.0(6)
O18 C17 C16 104.3(6)
N15 C19 C20 97.1(6)
N15 C19 C24 114.5(5)
N15 C19 C25 111.1(6)
C24 C19 C20 110.3(6)
C24 C19 C25 112.7(7)
C25 C19 C20 110.1(6)
O21 C20 C19 106.9(6)
N27 C26 Ir1 129.8(4)
N30 C26 Ir1 129.0(4)
N30 C26 N27 101.1(4)
O33 C28 N27 113.4(5)
C29 C28 O33 138.9(6)
C29 C28 N27 107.6(5)
O36 C29 N30 113.2(5)
C28 C29 O36 140.3(6)
C28 C29 N30 106.5(5)
N27 C31 C32 95.7(5)
C37 C31 N27 109.3(5)
C37 C31 C32 109.9(6)
C38 C31 N27 116.3(5)
C38 C31 C32 112.7(6)
C38 C31 C37 111.8(6)
O33 C32 C31 106.3(5)
N30 C34 C35 98.6(5)
N30 C34 C39 111.7(5)
N30 C34 C40 110.8(5)
C39 C34 C35 110.6(5)
C40 C34 C35 112.1(5)
C40 C34 C39 112.4(5)
O36 C35 C34 107.3(5)
N42 C41 Ir1 129.0(4)
N45 C41 Ir1 130.9(4)
N45 C41 N42 99.9(4)
O48 C43 N42 114.7(5)
C44 C43 O48 138.7(5)
C44 C43 N42 106.6(5)
O51 C44 N45 114.6(5)
C43 C44 O51 138.6(5)
C43 C44 N45 106.6(5)
N42 C46 C47 98.0(4)
N42 C46 C52 111.1(5)
C52 C46 C47 109.5(5)
C53 C46 N42 112.1(5)
C53 C46 C47 111.5(5)
C53 C46 C52 113.6(5)
O48 C47 C46 105.9(4)
N45 C49 C50 98.5(5)
N45 C49 C54 114.1(5)
N45 C49 C55 109.3(5)
C54 C49 C50 111.5(5)
C54 C49 C55 112.0(6)
C55 C49 C50 110.6(5)
O51 C50 C49 105.8(4)
F93 C901 C900 119.5(4)
F93 C901 C902 120.5(4)
C900 C901 C902 120.0
F91 C900 C901 118.9(4)
F91 C900 C905 121.1(4)
C905 C900 C901 120.0
C900 C905 C904 120.0
C903 C904 C905 120.0
C904 C903 C902 120.0
F92 C902 C901 119.9(4)
F92 C902 C903 120.1(4)
C903 C902 C901 120.0
C206 C201 C202 120.0
C206 C201 B200 121.9(4)
C202 C201 B200 118.0(4)
C302 C201 B200 119.9(10)
C306 C201 C302 112.1(14)
C306 C201 B200 127.3(10)
C201 C206 C205 120.0
C206 C205 C208 120.5(4)
C204 C205 C206 120.0
C204 C205 C208 119.5(4)
C205 C204 C203 120.0
C204 C203 C207 121.3(4)
C202 C203 C204 120.0
C202 C203 C207 118.7(4)
C203 C202 C201 120.0
F1 C207 F3 104.7(6)
F1 C207 C203 114.1(6)
F2 C207 F1 105.6(7)
F2 C207 F3 106.3(7)
F2 C207 C203 113.7(6)
F3 C207 C203 111.8(5)
F4 C208 F6 106.6(6)
F4 C208 C205 113.0(6)
F5 C208 F4 107.0(6)
F5 C208 F6 106.0(6)
F5 C208 C205 112.7(5)
F6 C208 C205 111.2(5)
C314 C209 C310 120.0
C314 C209 B200 118.8(4)
C310 C209 B200 121.1(4)
C210 C209 C214 111.0(12)
C210 C209 B200 124.4(9)
C214 C209 B200 122.0(8)
C313 C314 C209 120.0
C314 C313 C312 120.0
C314 C313 C316 117.7(5)
C312 C313 C316 122.3(5)
C313 C312 C311 120.0
C312 C311 C315 118.7(5)
C310 C311 C312 120.0
C310 C311 C315 121.3(5)
C311 C310 C209 120.0
C209 C210 C211 123.4(15)
C210 C211 C215 119.3(12)
C212 C211 C210 124.9(13)
C212 C211 C215 115.7(11)
C213 C212 C211 113.3(14)
C212 C213 C214 122.9(13)
C212 C213 C216 113.7(12)
C214 C213 C216 123.3(12)
C209 C214 C213 124.4(13)
F7 C215 C211 109.7(7)
F8B C215 F7 103.8(7)
F8B C215 C211 115.3(7)
F9 C215 F7 103.3(8)
F9 C215 F8B 106.9(8)
F9 C215 C211 116.4(7)
F10 C216 F11 106.0(7)
F10 C216 F12 106.7(7)
F10 C216 C213 114.3(7)
F11 C216 C213 111.7(7)
F12 C216 F11 105.1(7)
F12 C216 C213 112.3(7)
C218 C217 B200 120.8(5)
C222 C217 C218 114.5(5)
C222 C217 B200 124.5(5)
C219 C218 C217 123.2(5)
C218 C219 C223 118.9(6)
C220 C219 C218 120.3(5)
C220 C219 C223 120.8(6)
C219 C220 C221 118.1(5)
C220 C221 C222 121.0(5)
C220 C221 C224 120.0(5)
C222 C221 C224 119.0(4)
C221 C222 C217 122.8(5)
F13 C223 C219 112.8(6)
F14 C223 F13 105.6(6)
F14 C223 F15 108.3(6)
F14 C223 C219 112.6(6)
F15 C223 F13 104.0(6)
F15 C223 C219 112.9(6)
F16 C224 F17 104.3(5)
F16 C224 C221 110.5(5)
F16A C224 C221 108.2(6)
F17 C224 C221 111.7(5)
F17A C224 F16A 105.6(6)
F17A C224 C221 113.1(6)
F18 C224 F16 108.2(5)
F18 C224 F17 108.1(5)
F18 C224 C221 113.5(5)
F18A C224 F16A 105.7(6)
F18A C224 F17A 109.5(7)
F18A C224 C221 114.1(6)
C226 C225 B200 119.7(5)
C230 C225 C226 115.3(5)
C230 C225 B200 124.9(5)
C227 C226 C225 122.3(6)
C226 C227 C231 118.2(5)
C228 C227 C226 120.9(6)
C228 C227 C231 120.9(5)
C229 C228 C227 118.3(5)
C228 C229 C230 120.7(6)
C228 C229 C232 120.4(5)
C230 C229 C232 118.9(5)
C225 C230 C229 122.4(5)
F19 C231 F20 108.6(6)
F19 C231 F21 105.4(6)
F19 C231 C227 114.0(5)
F19A C231 F21A 103.0(6)
F19A C231 C227 114.9(6)
F20 C231 F21 103.5(5)
F20 C231 C227 112.9(5)
F20A C231 F19A 106.7(7)
F20A C231 F21A 103.4(7)
F20A C231 C227 115.3(6)
F21 C231 C227 111.7(5)
F21A C231 C227 112.2(6)
F22 C232 C229 111.6(5)
F22A C232 C229 111.0(5)
F23 C232 F22 107.3(5)
F23 C232 F24 106.6(6)
F23 C232 C229 114.7(5)
F23A C232 F22A 104.8(6)
F23A C232 F24A 108.4(6)
F23A C232 C229 114.9(6)
F24 C232 F22 103.8(5)
F24 C232 C229 112.1(5)
F24A C232 F22A 103.3(6)
F24A C232 C229 113.5(5)
C303 C302 C201 124.6(18)
C302 C303 C304 120.4(15)
C302 C303 C307 122.1(14)
C304 C303 C307 117.6(13)
C305 C304 C303 117.0(16)
C304 C305 C306 120.8(16)
C304 C305 C308 119.3(15)
C306 C305 C308 119.8(13)
C201 C306 C305 125.0(17)
F1A C307 F2A 105.4(8)
F1A C307 C303 113.5(8)
F2A C307 C303 112.8(7)
F3A C307 F1A 105.3(8)
F3A C307 F2A 105.2(8)
F3A C307 C303 113.8(7)
F4A C308 F5A 106.4(7)
F4A C308 F6A 107.2(7)
F4A C308 C305 113.0(7)
F5A C308 C305 111.1(7)
F6A C308 F5A 105.7(7)
F6A C308 C305 112.9(7)
F7A C315 F9A 104.0(7)
F7A C315 C311 114.1(6)
F8A C315 F7A 105.5(7)
F8A C315 F9A 104.8(7)
F8A C315 C311 113.9(6)
F9A C315 C311 113.4(6)
F10A C316 C313 110.3(5)
F11A C316 F10A 105.1(7)
F11A C316 F12A 108.4(7)
F11A C316 C313 113.4(6)
F12A C316 F10A 104.2(6)
F12A C316 C313 114.6(6)
C201 B200 C209 103.6(4)
C217 B200 C201 115.1(4)
C217 B200 C209 110.1(4)
C225 B200 C201 112.9(4)
C225 B200 C209 111.5(4)
C225 B200 C217 104.0(4)

loop_
_geom_bond_atom_site_label_1
_geom_bond_atom_site_label_2
_geom_bond_distance
Ir1 C2 2.066(5)
Ir1 C11 2.075(6)
Ir1 C26 2.067(5)
Ir1 C41 2.151(6)
F8 C7 1.362(7)
O18 C13 1.352(9)
O18 C17 1.450(10)
O21 C14 1.382(9)
O21 C20 1.429(10)
O33 C28 1.358(7)
O33 C32 1.440(9)
O36 C29 1.356(7)
O36 C35 1.447(9)
O48 C43 1.354(6)
O48 C47 1.458(7)
O51 C44 1.362(7)
O51 C50 1.451(7)
N12 C11 1.390(8)
N12 C13 1.386(8)
N12 C16 1.508(9)
N15 C11 1.364(8)
N15 C14 1.395(9)
N15 C19 1.477(9)
N27 C26 1.390(7)
N27 C28 1.396(8)
N27 C31 1.514(7)
N30 C26 1.362(7)
N30 C29 1.384(7)
N30 C34 1.485(7)
N42 C41 1.383(7)
N42 C43 1.376(7)
N42 C46 1.499(7)
N45 C41 1.377(7)
N45 C44 1.385(7)
N45 C49 1.504(7)
C2 C3 1.419(8)
C2 C7 1.403(8)
C3 C4 1.382(8)
C4 C5 1.395(8)
C5 C6 1.365(9)
C6 C7 1.365(8)
C13 C14 1.312(11)
C16 C17 1.548(9)
C16 C22 1.532(9)
C16 C23 1.501(10)
C19 C20 1.571(10)
C19 C24 1.501(11)
C19 C25 1.529(9)
C28 C29 1.311(9)
C31 C32 1.533(9)
C31 C37 1.513(9)
C31 C38 1.511(9)
C34 C35 1.543(8)
C34 C39 1.517(8)
C34 C40 1.516(8)
C43 C44 1.323(8)
C46 C47 1.546(8)
C46 C52 1.518(8)
C46 C53 1.498(8)
C49 C50 1.533(8)
C49 C54 1.511(8)
C49 C55 1.522(9)
F91 C900 1.272(15)
F92 C902 1.274(15)
F93 C901 1.275(15)
C901 C900 1.3900
C901 C902 1.3900
C900 C905 1.3900
C905 C904 1.3900
C904 C903 1.3900
C903 C902 1.3900
F1 C207 1.325(7)
F1A C307 1.321(8)
F2 C207 1.315(7)
F2A C307 1.325(8)
F3 C207 1.326(7)
F3A C307 1.318(8)
F4 C208 1.334(7)
F4A C308 1.330(7)
F5 C208 1.329(6)
F5A C308 1.341(7)
F6 C208 1.339(7)
F6A C308 1.333(8)
F7 C215 1.345(8)
F7A C315 1.316(7)
F8A C315 1.306(8)
F8B C215 1.311(8)
F9 C215 1.297(8)
F9A C315 1.324(7)
F10 C216 1.319(7)
F10A C316 1.348(7)
F11 C216 1.336(7)
F11A C316 1.319(7)
F12 C216 1.333(8)
F12A C316 1.320(7)
F13 C223 1.340(8)
F14 C223 1.329(8)
F15 C223 1.328(8)
F16 C224 1.345(6)
F16A C224 1.366(7)
F17 C224 1.348(6)
F17A C224 1.318(7)
F18 C224 1.304(6)
F18A C224 1.312(7)
F19 C231 1.292(6)
F19A C231 1.313(7)
F20 C231 1.320(6)
F20A C231 1.310(7)
F21 C231 1.343(6)
F21A C231 1.352(7)
F22 C232 1.342(6)
F22A C232 1.354(7)
F23 C232 1.299(6)
F23A C232 1.304(7)
F24 C232 1.334(6)
F24A C232 1.322(6)
C201 C206 1.3900
C201 C202 1.3900
C201 C302 1.43(2)
C201 C306 1.32(2)
C201 B200 1.657(7)
C206 C205 1.3900
C205 C204 1.3900
C205 C208 1.487(9)
C204 C203 1.3900
C203 C202 1.3900
C203 C207 1.480(10)
C209 C314 1.3900
C209 C310 1.3900
C209 C210 1.335(19)
C209 C214 1.370(19)
C209 B200 1.659(7)
C314 C313 1.3900
C313 C312 1.3900
C313 C316 1.502(10)
C312 C311 1.3900
C311 C310 1.3900
C311 C315 1.515(10)
C210 C211 1.36(2)
C211 C212 1.34(2)
C211 C215 1.507(12)
C212 C213 1.30(2)
C213 C214 1.384(19)
C213 C216 1.496(11)
C217 C218 1.408(7)
C217 C222 1.394(7)
C217 B200 1.646(8)
C218 C219 1.389(8)
C219 C220 1.378(9)
C219 C223 1.480(8)
C220 C221 1.384(8)
C221 C222 1.387(7)
C221 C224 1.514(9)
C225 C226 1.410(8)
C225 C230 1.393(8)
C225 B200 1.643(8)
C226 C227 1.388(8)
C227 C228 1.380(8)
C227 C231 1.485(9)
C228 C229 1.377(8)
C229 C230 1.399(8)
C229 C232 1.494(8)
C302 C303 1.34(2)
C303 C304 1.37(3)
C303 C307 1.480(12)
C304 C305 1.36(2)
C305 C306 1.39(2)
C305 C308 1.485(11)
